data_4518539
loop_
_publ_author_name
'Shang, Xiaobo'
'Ahn, Jaeyong'
'Lee, Jeong Hyeon'
'Kim, Jin Chul'
'Ohtsu, Hiroyoshi'
'Choi, Wanuk'
'Song, Inho'
'Kwak, Sang Kyu'
'Oh, Joon Hak'

_publ_section_title
;
 Bay-Substitution Effect of Perylene Diimides on Supramolecular Chirality
 and Optoelectronic Properties of Their Self-Assembled Nanostructures.
;
_journal_issue 10
_journal_name_full 'ACS applied materials &amp; interfaces'
_journal_page_first 12278
_journal_page_last 12285
_journal_paper_doi 10.1021/acsami.0c23138
_journal_volume 13
_journal_year 2021
_chemical_absolute_configuration rmad
_chemical_formula_sum 'C41 H25 N3 O4'
_chemical_formula_weight 623.64
_space_group_crystal_system monoclinic
_space_group_IT_number 4
_space_group_name_Hall 'P 2yb'
_space_group_name_H-M_alt 'P 1 21 1'
_atom_sites_solution_hydrogens geom
_atom_sites_solution_primary direct
_atom_sites_solution_secondary difmap
_audit_creation_method SHELXL-2014
_cell_angle_alpha 90
_cell_angle_beta 101.14(3)
_cell_angle_gamma 90
_cell_formula_units_Z 4
_cell_length_a 7.8360(16)
_cell_length_b 21.112(4)
_cell_length_c 18.169(4)
_cell_measurement_reflns_used 16784
_cell_measurement_temperature 100(2)
_cell_measurement_theta_max 29.943
_cell_measurement_theta_min 1.472
_cell_volume 2949.1(11)
_computing_cell_refinement 'HKL3000sm (Otwinowski & Minor, 1997)'
_computing_data_collection 'PAL BL2D-SMDC Program'
_computing_data_reduction 'HKL3000sm (Otwinowski & Minor, 1997)'
_computing_molecular_graphics Mercury
_computing_publication_material WinGX
_computing_structure_refinement 'SHELXL-2014 (Sheldrick, 2014)'
_computing_structure_solution 'SHELXL-2014 (Sheldrick, 2014)'
_diffrn_ambient_temperature 100(2)
_diffrn_measured_fraction_theta_full 0.984
_diffrn_measured_fraction_theta_max 0.971
_diffrn_measurement_device_type 'MX225-HS CCD area detector'
_diffrn_measurement_method 'omega scan'
_diffrn_radiation_type synchrotron
_diffrn_radiation_wavelength 0.700
_diffrn_reflns_av_R_equivalents 0.066
_diffrn_reflns_av_unetI/netI 0.0530
_diffrn_reflns_Laue_measured_fraction_full 0.984
_diffrn_reflns_Laue_measured_fraction_max 0.971
_diffrn_reflns_limit_h_max 10
_diffrn_reflns_limit_h_min -9
_diffrn_reflns_limit_k_max 29
_diffrn_reflns_limit_k_min 0
_diffrn_reflns_limit_l_max 25
_diffrn_reflns_limit_l_min 0
_diffrn_reflns_number 16784
_diffrn_reflns_point_group_measured_fraction_full 0.957
_diffrn_reflns_point_group_measured_fraction_max 0.937
_diffrn_reflns_theta_full 24.835
_diffrn_reflns_theta_max 29.943
_diffrn_reflns_theta_min 1.472
_diffrn_source synchrotron
_exptl_absorpt_coefficient_mu 0.088
_exptl_absorpt_correction_T_max 1
_exptl_absorpt_correction_T_min 0.448
_exptl_absorpt_correction_type empirical
_exptl_crystal_colour red
_exptl_crystal_density_diffrn 1.405
_exptl_crystal_density_method 'not measured'
_exptl_crystal_description cuboid
_exptl_crystal_F_000 1296
_exptl_crystal_size_max 0.480
_exptl_crystal_size_mid 0.090
_exptl_crystal_size_min 0.020
_refine_diff_density_max 0.946
_refine_diff_density_min -0.572
_refine_diff_density_rms 0.097
_refine_ls_abs_structure_details
;
 Flack x determined using 3458 quotients [(I+)-(I-)]/[(I+)+(I-)]
 (Parsons, Flack and Wagner, Acta Cryst. B69 (2013) 249-259).
;
_refine_ls_abs_structure_Flack -0.1(6)
_refine_ls_extinction_method none
_refine_ls_goodness_of_fit_ref 0.997
_refine_ls_hydrogen_treatment constr
_refine_ls_matrix_type full
_refine_ls_number_parameters 865
_refine_ls_number_reflns 16771
_refine_ls_number_restraints 959
_refine_ls_restrained_S_all 0.977
_refine_ls_R_factor_all 0.1490
_refine_ls_R_factor_gt 0.0982
_refine_ls_shift/su_max 0.000
_refine_ls_shift/su_mean 0.000
_refine_ls_structure_factor_coef Fsqd
_refine_ls_weighting_details 'w=1/[\s^2^(Fo^2^)+(0.2000P)^2^] where P=(Fo^2^+2Fc^2^)/3'
_refine_ls_weighting_scheme calc
_refine_ls_wR_factor_gt 0.2569
_refine_ls_wR_factor_ref 0.3001
_reflns_Friedel_coverage 0.884
_reflns_Friedel_fraction_full 0.927
_reflns_Friedel_fraction_max 0.902
_reflns_number_gt 9022
_reflns_number_total 16771
_reflns_threshold_expression 'I > 2\s(I)'
_cod_data_source_file am0c23138_si_004.cif
_cod_data_source_block shelxl
_cod_depositor_comments
;
The following automatic conversions were performed:

data item '_atom_sites_solution_secondary' value 'diffmap' was
changed to 'difmap'.

Automatic conversion script
Id: cif_fix_values 7556 2019-12-06 15:28:31Z antanas 

 Adding full bibliography for 4518537--4518539.cif.
;
_cod_original_sg_symbol_H-M 'P 21'
_cod_database_code 4518539
_shelx_space_group_comment
;
The symmetry employed for this shelxl refinement is uniquely defined
by the following loop, which should always be used as a source of
symmetry information in preference to the above space-group names.
They are only intended as comments.
;
_shelx_estimated_absorpt_t_min 0.975
_shelx_estimated_absorpt_t_max 0.999
_shelxl_version_number 2014-3

loop_
_space_group_symop_operation_xyz
'x, y, z'
'-x, y+1/2, -z'

loop_
_atom_site_label
_atom_site_type_symbol
_atom_site_fract_x
_atom_site_fract_y
_atom_site_fract_z
_atom_site_U_iso_or_equiv
_atom_site_adp_type
_atom_site_occupancy
_atom_site_site_symmetry_order
_atom_site_calc_flag
_atom_site_refinement_flags_posn
_atom_site_refinement_flags_adp
_atom_site_refinement_flags_occupancy
_atom_site_disorder_assembly
_atom_site_disorder_group
C1 C 0.3702(7) 0.6025(3) 0.7839(4) 0.0695(14) Uani 1 1 d . U . . .
C2 C 0.4165(7) 0.5788(3) 0.7137(4) 0.0664(13) Uani 1 1 d . U . . .
C3 C 0.4145(6) 0.6196(3) 0.6548(3) 0.0641(13) Uani 1 1 d . U . . .
H3 H 0.3745 0.6618 0.6583 0.077 Uiso 1 1 calc R U . . .
C4 C 0.4706(6) 0.6002(3) 0.5894(4) 0.0633(12) Uani 1 1 d . U . . .
C5 C 0.5290(6) 0.5388(2) 0.5810(3) 0.0571(11) Uani 1 1 d . U . . .
C6 C 0.5908(6) 0.5156(2) 0.5134(3) 0.0581(11) Uani 1 1 d . U . . .
C7 C 0.6043(6) 0.5550(3) 0.4519(3) 0.0637(12) Uani 1 1 d . U . . .
H7 H 0.5756 0.5986 0.4537 0.076 Uiso 1 1 calc R U . . .
C8 C 0.6590(7) 0.5312(3) 0.3881(3) 0.0606(12) Uani 1 1 d . U . . .
H8 H 0.6645 0.5588 0.3473 0.073 Uiso 1 1 calc R U . . .
C9 C 0.7040(6) 0.4698(2) 0.3839(3) 0.0566(11) Uani 1 1 d . U . . .
C10 C 0.7688(7) 0.4465(3) 0.3170(3) 0.0645(13) Uani 1 1 d . U . . .
C11 C 0.7772(7) 0.3380(3) 0.3666(3) 0.0611(12) Uani 1 1 d . U . . .
C12 C 0.7334(7) 0.3630(3) 0.4369(3) 0.0583(11) Uani 1 1 d . U . . .
C13 C 0.7306(7) 0.3225(3) 0.4964(3) 0.0611(12) Uani 1 1 d . U . . .
H13 H 0.7633 0.2794 0.4931 0.073 Uiso 1 1 calc R U . . .
C14 C 0.6798(7) 0.3446(3) 0.5614(3) 0.0602(11) Uani 1 1 d . U . . .
H14 H 0.6794 0.3161 0.6018 0.072 Uiso 1 1 calc R U . . .
C15 C 0.6298(6) 0.4073(2) 0.5688(3) 0.0557(10) Uani 1 1 d . U . . .
C16 C 0.5743(6) 0.4294(3) 0.6365(3) 0.0583(11) Uani 1 1 d . U . . .
C17 C 0.5622(8) 0.3892(3) 0.6954(3) 0.0660(13) Uani 1 1 d . U . . .
H17 H 0.5927 0.3459 0.6916 0.079 Uiso 1 1 calc R U . . .
C18 C 0.5079(8) 0.4091(3) 0.7591(3) 0.0686(14) Uani 1 1 d . U . . .
H18 H 0.5017 0.3799 0.7982 0.082 Uiso 1 1 calc R U . . .
C19 C 0.4614(8) 0.4731(3) 0.7661(4) 0.0668(13) Uani 1 1 d . U . . .
C20 C 0.4136(9) 0.4944(3) 0.8363(4) 0.0781(17) Uani 1 1 d . U . . .
C21 C 0.4672(7) 0.5154(3) 0.7070(4) 0.0631(12) Uani 1 1 d . U . . .
C22 C 0.5237(6) 0.4946(3) 0.6413(3) 0.0577(11) Uani 1 1 d . U . . .
C23 C 0.6371(6) 0.4503(2) 0.5088(3) 0.0551(11) Uani 1 1 d . U . . .
C24 C 0.6910(6) 0.4283(2) 0.4433(3) 0.0544(10) Uani 1 1 d . U . . .
C25 C 0.4630(9) 0.6493(4) 0.5330(4) 0.0768(15) Uani 1 1 d . U . . .
C26 C 0.3777(10) 0.5844(4) 0.9213(4) 0.0830(17) Uani 1 1 d . U . . .
H26 H 0.4124 0.5482 0.9564 0.100 Uiso 1 1 calc R U . . .
C27 C 0.5121(8) 0.6349(3) 0.9444(3) 0.0707(14) Uani 1 1 d . U . . .
C28 C 0.4690(9) 0.6986(4) 0.9444(4) 0.0828(17) Uani 1 1 d . U . . .
H28 H 0.3509 0.7107 0.9283 0.099 Uiso 1 1 calc R U . . .
C29 C 0.5918(13) 0.7449(5) 0.9672(5) 0.110(3) Uani 1 1 d . U . . .
H29 H 0.5565 0.7878 0.9700 0.132 Uiso 1 1 calc R U . . .
C30 C 0.7515(15) 0.7306(8) 0.9845(7) 0.150(4) Uani 1 1 d . U . . .
H30 H 0.8356 0.7633 0.9956 0.180 Uiso 1 1 calc R U . . .
C31 C 0.8074(11) 0.6662(9) 0.9875(6) 0.158(5) Uani 1 1 d . U . . .
H31 H 0.9262 0.6554 1.0042 0.190 Uiso 1 1 calc R U . . .
C32 C 0.6812(11) 0.6197(6) 0.9652(5) 0.123(3) Uani 1 1 d . U . . .
H32 H 0.7155 0.5766 0.9646 0.147 Uiso 1 1 calc R U . . .
C33 C 0.1952(11) 0.6016(6) 0.9283(6) 0.128(4) Uani 1 1 d . U . . .
H33A H 0.1176 0.5658 0.9119 0.192 Uiso 1 1 calc R U . . .
H33B H 0.1926 0.6117 0.9807 0.192 Uiso 1 1 calc R U . . .
H33C H 0.1567 0.6385 0.8967 0.192 Uiso 1 1 calc R U . . .
C34 C 0.8589(10) 0.3583(4) 0.2430(4) 0.0821(17) Uani 1 1 d . U . . .
H34 H 0.8828 0.3969 0.2148 0.099 Uiso 1 1 calc R U . . .
C35 C 1.0273(10) 0.3220(3) 0.2598(4) 0.0857(17) Uani 1 1 d . U . . .
C36 C 1.0700(18) 0.2799(5) 0.2090(7) 0.135(4) Uani 1 1 d . U . . .
H36 H 0.9880 0.2686 0.1653 0.163 Uiso 1 1 calc R U . . .
C37 C 1.244(2) 0.2529(6) 0.2236(8) 0.140(4) Uani 1 1 d . U . . .
H37 H 1.2790 0.2286 0.1852 0.167 Uiso 1 1 calc R U . . .
C38 C 1.3519(16) 0.2603(6) 0.2860(10) 0.140(4) Uani 1 1 d . U . . .
H38 H 1.4653 0.2428 0.2917 0.169 Uiso 1 1 calc R U . . .
C39 C 1.3058(12) 0.2933(4) 0.3447(8) 0.122(3) Uani 1 1 d . U . . .
H39 H 1.3795 0.2955 0.3928 0.147 Uiso 1 1 calc R U . . .
C40 C 1.1451(10) 0.3232(4) 0.3294(6) 0.101(2) Uani 1 1 d . U . . .
H40 H 1.1112 0.3464 0.3690 0.121 Uiso 1 1 calc R U . . .
C41 C 0.7033(12) 0.3247(4) 0.1926(4) 0.096(2) Uani 1 1 d . U . . .
H41A H 0.7388 0.3092 0.1470 0.144 Uiso 1 1 calc R U . . .
H41B H 0.6657 0.2889 0.2200 0.144 Uiso 1 1 calc R U . . .
H41C H 0.6069 0.3547 0.1790 0.144 Uiso 1 1 calc R U . . .
C42 C 0.0114(8) 0.3648(3) 0.8217(3) 0.0626(12) Uani 1 1 d . U . . .
C43 C 0.0293(6) 0.3970(2) 0.7510(3) 0.0560(11) Uani 1 1 d . U . . .
C44 C 0.0916(7) 0.3628(2) 0.6974(3) 0.0582(11) Uani 1 1 d . U . . .
H44 H 0.1187 0.3192 0.7060 0.070 Uiso 1 1 calc R U . . .
C45 C 0.1156(6) 0.3907(2) 0.6307(3) 0.0557(11) Uani 1 1 d . U . . .
C46 C 0.0741(6) 0.4542(2) 0.6130(3) 0.0537(10) Uani 1 1 d . U . . .
C47 C 0.0941(6) 0.4856(2) 0.5426(3) 0.0553(11) Uani 1 1 d . U . . .
C48 C 0.1607(6) 0.4552(2) 0.4858(3) 0.0564(11) Uani 1 1 d . U . . .
H48 H 0.1944 0.4120 0.4920 0.068 Uiso 1 1 calc R U . . .
C49 C 0.1789(6) 0.4869(3) 0.4202(3) 0.0596(12) Uani 1 1 d . U . . .
H49 H 0.2231 0.4648 0.3824 0.071 Uiso 1 1 calc R U . . .
C50 C 0.1337(6) 0.5493(2) 0.4099(3) 0.0551(11) Uani 1 1 d . U . . .
C51 C 0.1538(6) 0.5804(2) 0.3380(3) 0.0562(11) Uani 1 1 d . U . . .
C52 C 0.0394(7) 0.6785(3) 0.3824(3) 0.0638(12) Uani 1 1 d . U . . .
C53 C 0.0223(6) 0.6469(2) 0.4534(3) 0.0580(11) Uani 1 1 d . U . . .
C54 C -0.0368(7) 0.6799(2) 0.5082(3) 0.0620(12) Uani 1 1 d . U . . .
H54 H -0.0664 0.7234 0.5005 0.074 Uiso 1 1 calc R U . . .
C55 C -0.0541(7) 0.6507(2) 0.5749(3) 0.0616(12) Uani 1 1 d . U . . .
H55 H -0.0943 0.6749 0.6123 0.074 Uiso 1 1 calc R U . . .
C56 C -0.0141(6) 0.5872(2) 0.5882(3) 0.0530(10) Uani 1 1 d . U . . .
C57 C -0.0364(6) 0.5566(2) 0.6585(3) 0.0524(10) Uani 1 1 d . U . . .
C58 C -0.1006(6) 0.5879(2) 0.7145(3) 0.0555(11) Uani 1 1 d . U . . .
H58 H -0.1273 0.6317 0.7084 0.067 Uiso 1 1 calc R U . . .
C59 C -0.1267(6) 0.5580(2) 0.7779(3) 0.0585(11) Uani 1 1 d . U . . .
H59 H -0.1741 0.5810 0.8142 0.070 Uiso 1 1 calc R U . . .
C60 C -0.0853(7) 0.4949(3) 0.7902(3) 0.0602(12) Uani 1 1 d . U . . .
C61 C -0.1123(8) 0.4638(3) 0.8612(4) 0.0686(14) Uani 1 1 d . U . . .
C62 C -0.0154(6) 0.4608(2) 0.7355(3) 0.0547(11) Uani 1 1 d . U . . .
C63 C 0.0091(6) 0.4903(2) 0.6687(3) 0.0539(10) Uani 1 1 d . U . . .
C64 C 0.0487(6) 0.5513(2) 0.5329(3) 0.0521(10) Uani 1 1 d . U . . .
C65 C 0.0695(6) 0.5818(2) 0.4648(3) 0.0528(10) Uani 1 1 d . U . . .
C66 C 0.1950(11) 0.3503(4) 0.5798(5) 0.0898(19) Uani 1 1 d . U . . .
C67 C -0.0717(11) 0.3705(3) 0.9469(4) 0.0837(17) Uani 1 1 d . U . . .
H67 H -0.0124 0.3286 0.9470 0.100 Uiso 1 1 calc R U . . .
C68 C 0.0402(11) 0.4093(3) 1.0127(4) 0.0814(16) Uani 1 1 d . U . . .
C69 C -0.0321(14) 0.4355(3) 1.0687(5) 0.101(2) Uani 1 1 d . U . . .
H69 H -0.1536 0.4325 1.0675 0.122 Uiso 1 1 calc R U . . .
C70 C 0.0793(16) 0.4674(4) 1.1287(5) 0.110(3) Uani 1 1 d . U . . .
H70 H 0.0290 0.4846 1.1679 0.131 Uiso 1 1 calc R U . . .
C71 C 0.2534(17) 0.4744(5) 1.1331(5) 0.128(3) Uani 1 1 d . U . . .
H71 H 0.3239 0.4968 1.1731 0.154 Uiso 1 1 calc R U . . .
C72 C 0.3217(14) 0.4475(5) 1.0767(4) 0.104(2) Uani 1 1 d . U . . .
H72 H 0.4432 0.4508 1.0781 0.125 Uiso 1 1 calc R U . . .
C73 C 0.2171(11) 0.4147(4) 1.0161(4) 0.0872(18) Uani 1 1 d . U . . .
H73 H 0.2688 0.3965 0.9779 0.105 Uiso 1 1 calc R U . . .
C74 C -0.2516(13) 0.3561(4) 0.9516(5) 0.106(2) Uani 1 1 d . U . . .
H74A H -0.2546 0.3361 1.0000 0.158 Uiso 1 1 calc R U . . .
H74B H -0.3197 0.3953 0.9470 0.158 Uiso 1 1 calc R U . . .
H74C H -0.3013 0.3271 0.9109 0.158 Uiso 1 1 calc R U . . .
C75 C 0.0889(8) 0.6724(3) 0.2527(3) 0.0672(13) Uani 1 1 d . U . . .
H75 H 0.0299 0.7141 0.2550 0.081 Uiso 1 1 calc R U . . .
C76 C 0.2711(9) 0.6877(3) 0.2399(4) 0.0701(14) Uani 1 1 d . U . . .
C77 C 0.3137(12) 0.6904(5) 0.1701(5) 0.107(3) Uani 1 1 d . U . . .
H77 H 0.2278 0.6808 0.1271 0.129 Uiso 1 1 calc R U . . .
C78 C 0.4811(13) 0.7070(6) 0.1614(5) 0.112(3) Uani 1 1 d . U . . .
H78 H 0.5087 0.7050 0.1127 0.135 Uiso 1 1 calc R U . . .
C79 C 0.5984(11) 0.7248(4) 0.2163(5) 0.093(2) Uani 1 1 d . U . . .
H79 H 0.7068 0.7403 0.2078 0.112 Uiso 1 1 calc R U . . .
C80 C 0.5670(10) 0.7215(3) 0.2868(5) 0.0889(19) Uani 1 1 d . U . . .
H80 H 0.6574 0.7310 0.3283 0.107 Uiso 1 1 calc R U . . .
C81 C 0.4030(9) 0.7042(3) 0.2994(4) 0.0758(16) Uani 1 1 d . U . . .
H81 H 0.3816 0.7038 0.3491 0.091 Uiso 1 1 calc R U . . .
C82 C -0.0259(10) 0.6352(4) 0.1897(4) 0.0824(17) Uani 1 1 d . U . . .
H82A H -0.0264 0.6564 0.1417 0.124 Uiso 1 1 calc R U . . .
H82B H 0.0199 0.5922 0.1880 0.124 Uiso 1 1 calc R U . . .
H82C H -0.1448 0.6333 0.1991 0.124 Uiso 1 1 calc R U . . .
N1 N 0.3870(7) 0.5603(3) 0.8444(3) 0.0779(13) Uani 1 1 d . U . . .
N2 N 0.8042(6) 0.3819(2) 0.3125(3) 0.0651(11) Uani 1 1 d . U . . .
N3 N 0.4495(10) 0.6926(3) 0.4916(4) 0.0990(19) Uani 1 1 d . U . . .
N4 N -0.0559(7) 0.4019(2) 0.8728(3) 0.0703(12) Uani 1 1 d . U . . .
N5 N 0.0938(6) 0.6423(2) 0.3264(3) 0.0617(10) Uani 1 1 d . U . . .
N6 N 0.2545(9) 0.3177(4) 0.5324(9) 0.188(6) Uani 1 1 d . U . . .
O1 O 0.3213(6) 0.6563(2) 0.7896(3) 0.0779(12) Uani 1 1 d . U . . .
O2 O 0.3954(8) 0.4582(2) 0.8845(3) 0.0969(16) Uani 1 1 d . U . . .
O3 O 0.7943(5) 0.28144(18) 0.3564(2) 0.0646(9) Uani 1 1 d . U . . .
O4 O 0.7910(6) 0.4824(2) 0.2673(3) 0.0793(12) Uani 1 1 d . U . . .
O5 O 0.0514(6) 0.30999(19) 0.8333(3) 0.0762(11) Uani 1 1 d . U . . .
O6 O -0.1834(7) 0.49093(19) 0.9054(3) 0.0799(12) Uani 1 1 d . U . . .
O7 O 0.0071(6) 0.73545(19) 0.3725(2) 0.0707(10) Uani 1 1 d . U . . .
O8 O 0.2188(5) 0.5540(2) 0.2907(2) 0.0655(9) Uani 1 1 d . U . . .

loop_
_atom_site_aniso_label
_atom_site_aniso_U_11
_atom_site_aniso_U_22
_atom_site_aniso_U_33
_atom_site_aniso_U_23
_atom_site_aniso_U_13
_atom_site_aniso_U_12
C1 0.053(2) 0.068(3) 0.089(4) -0.020(3) 0.018(3) -0.002(2)
C2 0.051(2) 0.063(3) 0.085(3) -0.015(3) 0.015(2) -0.005(2)
C3 0.053(2) 0.057(3) 0.080(3) -0.013(2) 0.009(2) 0.006(2)
C4 0.052(2) 0.053(3) 0.084(3) -0.001(2) 0.013(2) 0.006(2)
C5 0.045(2) 0.049(2) 0.079(3) -0.005(2) 0.017(2) -0.0037(18)
C6 0.047(2) 0.049(3) 0.081(3) -0.001(2) 0.017(2) -0.0055(19)
C7 0.058(3) 0.048(3) 0.087(3) 0.004(2) 0.020(2) -0.002(2)
C8 0.061(3) 0.053(3) 0.070(3) 0.010(2) 0.018(2) -0.001(2)
C9 0.052(2) 0.051(3) 0.070(3) 0.004(2) 0.019(2) -0.002(2)
C10 0.067(3) 0.053(3) 0.078(3) 0.011(2) 0.025(3) -0.005(2)
C11 0.063(3) 0.056(3) 0.068(3) 0.003(2) 0.021(2) 0.001(2)
C12 0.056(2) 0.052(3) 0.070(3) 0.002(2) 0.021(2) -0.004(2)
C13 0.064(3) 0.051(3) 0.073(3) 0.005(2) 0.027(2) 0.004(2)
C14 0.065(3) 0.053(3) 0.065(3) 0.005(2) 0.022(2) 0.002(2)
C15 0.049(2) 0.049(2) 0.072(3) -0.003(2) 0.018(2) -0.0071(18)
C16 0.054(2) 0.052(3) 0.073(3) -0.007(2) 0.022(2) -0.013(2)
C17 0.073(3) 0.054(3) 0.077(3) -0.005(2) 0.030(3) -0.011(2)
C18 0.082(3) 0.059(3) 0.072(3) -0.006(3) 0.032(3) -0.018(3)
C19 0.074(3) 0.057(3) 0.075(3) -0.009(2) 0.029(3) -0.012(2)
C20 0.092(4) 0.067(3) 0.085(4) -0.016(3) 0.044(3) -0.018(3)
C21 0.053(2) 0.052(3) 0.087(3) -0.016(2) 0.021(2) -0.007(2)
C22 0.047(2) 0.053(3) 0.076(3) -0.005(2) 0.020(2) -0.0104(19)
C23 0.048(2) 0.046(2) 0.074(3) -0.002(2) 0.018(2) -0.0042(18)
C24 0.046(2) 0.050(3) 0.070(3) -0.001(2) 0.017(2) -0.0034(18)
C25 0.083(4) 0.072(4) 0.080(4) -0.008(3) 0.026(3) 0.008(3)
C26 0.104(4) 0.072(4) 0.080(4) -0.015(3) 0.035(3) -0.005(3)
C27 0.077(3) 0.077(4) 0.062(3) -0.015(3) 0.023(2) 0.008(3)
C28 0.085(4) 0.077(4) 0.085(4) -0.018(3) 0.014(3) 0.002(3)
C29 0.119(6) 0.120(6) 0.095(5) -0.035(5) 0.032(5) -0.034(5)
C30 0.116(6) 0.200(10) 0.135(8) -0.098(8) 0.029(6) -0.037(7)
C31 0.065(4) 0.268(12) 0.136(8) -0.107(9) 0.005(4) 0.021(6)
C32 0.098(5) 0.167(8) 0.092(5) -0.058(6) -0.009(4) 0.055(5)
C33 0.097(5) 0.176(10) 0.126(7) -0.081(7) 0.060(5) -0.044(6)
C34 0.106(4) 0.072(4) 0.082(4) 0.004(3) 0.052(3) 0.003(3)
C35 0.107(4) 0.065(4) 0.102(4) 0.004(3) 0.063(3) -0.001(3)
C36 0.187(9) 0.102(7) 0.134(7) 0.008(5) 0.071(6) 0.064(7)
C37 0.193(10) 0.100(7) 0.154(8) 0.042(6) 0.105(7) 0.071(7)
C38 0.117(7) 0.107(7) 0.218(11) 0.025(8) 0.085(7) 0.039(6)
C39 0.091(5) 0.075(5) 0.213(10) 0.008(6) 0.057(5) 0.010(4)
C40 0.082(4) 0.071(4) 0.157(7) -0.013(4) 0.043(4) -0.003(3)
C41 0.136(6) 0.092(5) 0.064(4) 0.000(3) 0.026(4) 0.000(4)
C42 0.075(3) 0.044(2) 0.075(3) 0.005(2) 0.031(3) 0.004(2)
C43 0.060(2) 0.041(2) 0.071(3) -0.002(2) 0.022(2) -0.0035(19)
C44 0.064(3) 0.039(2) 0.074(3) -0.003(2) 0.019(2) -0.003(2)
C45 0.057(2) 0.043(2) 0.070(3) -0.003(2) 0.017(2) 0.0029(19)
C46 0.046(2) 0.040(2) 0.078(3) -0.006(2) 0.018(2) -0.0034(17)
C47 0.045(2) 0.044(2) 0.078(3) -0.009(2) 0.014(2) -0.0019(17)
C48 0.054(2) 0.044(2) 0.072(3) -0.005(2) 0.014(2) 0.0028(19)
C49 0.054(2) 0.056(3) 0.073(3) -0.008(2) 0.021(2) -0.002(2)
C50 0.053(2) 0.044(2) 0.072(3) -0.007(2) 0.021(2) -0.0058(19)
C51 0.056(2) 0.052(3) 0.065(3) -0.005(2) 0.020(2) 0.000(2)
C52 0.067(3) 0.046(3) 0.081(3) -0.001(2) 0.023(3) -0.001(2)
C53 0.060(3) 0.040(2) 0.076(3) -0.004(2) 0.019(2) -0.006(2)
C54 0.070(3) 0.041(3) 0.079(3) 0.000(2) 0.025(3) 0.001(2)
C55 0.072(3) 0.040(2) 0.079(3) 0.000(2) 0.029(3) 0.001(2)
C56 0.049(2) 0.039(2) 0.075(3) -0.006(2) 0.021(2) -0.0062(17)
C57 0.047(2) 0.038(2) 0.074(3) -0.002(2) 0.0172(19) -0.0036(17)
C58 0.057(2) 0.037(2) 0.077(3) -0.001(2) 0.024(2) 0.0009(18)
C59 0.062(3) 0.042(2) 0.080(3) 0.001(2) 0.032(2) 0.002(2)
C60 0.060(3) 0.049(3) 0.078(3) -0.004(2) 0.027(2) 0.001(2)
C61 0.078(3) 0.045(3) 0.094(4) -0.003(2) 0.046(3) -0.001(2)
C62 0.052(2) 0.042(2) 0.075(3) -0.002(2) 0.024(2) -0.0047(18)
C63 0.047(2) 0.040(2) 0.078(3) 0.000(2) 0.019(2) -0.0034(17)
C64 0.048(2) 0.039(2) 0.073(3) -0.0094(19) 0.0204(19) -0.0074(17)
C65 0.048(2) 0.042(2) 0.071(3) -0.008(2) 0.018(2) -0.0056(18)
C66 0.096(5) 0.069(4) 0.110(5) 0.002(4) 0.036(4) -0.002(3)
C67 0.127(5) 0.045(3) 0.091(4) 0.006(3) 0.052(4) 0.003(3)
C68 0.131(5) 0.047(3) 0.079(3) 0.010(3) 0.052(3) 0.005(3)
C69 0.165(7) 0.057(3) 0.105(5) -0.010(3) 0.084(5) -0.022(4)
C70 0.185(8) 0.075(4) 0.088(4) -0.017(4) 0.075(5) -0.027(5)
C71 0.198(9) 0.115(7) 0.091(5) -0.027(5) 0.078(6) -0.056(7)
C72 0.133(6) 0.108(6) 0.078(4) 0.004(4) 0.039(4) -0.009(5)
C73 0.129(5) 0.069(4) 0.073(4) -0.002(3) 0.045(4) -0.002(4)
C74 0.141(6) 0.078(5) 0.112(6) 0.009(4) 0.060(5) -0.019(5)
C75 0.080(3) 0.052(3) 0.072(3) -0.004(2) 0.024(3) 0.002(2)
C76 0.088(3) 0.051(3) 0.078(3) 0.001(3) 0.033(3) 0.000(3)
C77 0.099(5) 0.140(8) 0.092(5) 0.007(5) 0.041(4) -0.001(5)
C78 0.116(6) 0.144(8) 0.087(5) 0.014(5) 0.047(4) -0.018(6)
C79 0.096(4) 0.076(4) 0.120(5) -0.001(4) 0.056(4) -0.010(4)
C80 0.096(4) 0.068(4) 0.115(5) -0.023(4) 0.049(4) -0.023(3)
C81 0.085(4) 0.056(3) 0.095(4) -0.016(3) 0.041(3) -0.009(3)
C82 0.094(4) 0.067(4) 0.085(4) -0.006(3) 0.013(3) 0.004(3)
N1 0.086(3) 0.071(3) 0.082(3) -0.020(3) 0.032(3) -0.014(3)
N2 0.075(3) 0.062(3) 0.065(2) 0.001(2) 0.029(2) -0.001(2)
N3 0.127(5) 0.071(4) 0.099(4) 0.009(3) 0.024(4) 0.014(3)
N4 0.102(3) 0.044(2) 0.076(3) 0.002(2) 0.043(2) -0.001(2)
N5 0.065(2) 0.048(2) 0.075(3) -0.0016(19) 0.023(2) -0.0004(18)
N6 0.081(4) 0.105(6) 0.389(16) -0.138(9) 0.077(7) -0.010(4)
O1 0.075(2) 0.076(3) 0.080(3) -0.022(2) 0.0089(19) 0.019(2)
O2 0.141(4) 0.074(3) 0.093(3) -0.018(2) 0.066(3) -0.026(3)
O3 0.079(2) 0.053(2) 0.066(2) -0.0010(16) 0.0253(18) 0.0004(17)
O4 0.100(3) 0.065(3) 0.083(3) 0.020(2) 0.044(2) 0.007(2)
O5 0.098(3) 0.046(2) 0.091(3) 0.0066(19) 0.035(2) 0.0083(19)
O6 0.111(3) 0.051(2) 0.096(3) 0.0064(19) 0.065(3) 0.008(2)
O7 0.097(3) 0.046(2) 0.073(2) 0.0006(17) 0.025(2) 0.0037(18)
O8 0.072(2) 0.061(2) 0.070(2) -0.0055(18) 0.0288(17) 0.0017(17)

loop_
_atom_type_symbol
_atom_type_description
_atom_type_scat_dispersion_real
_atom_type_scat_dispersion_imag
_atom_type_scat_source
C C 0.0030 0.0020 'International Tables Vol C Tables 4.2.6.8 and 6.1.1.4'
H H 0.0000 0.0000 'International Tables Vol C Tables 4.2.6.8 and 6.1.1.4'
N N 0.0060 0.0030 'International Tables Vol C Tables 4.2.6.8 and 6.1.1.4'
O O 0.0100 0.0060 'International Tables Vol C Tables 4.2.6.8 and 6.1.1.4'

loop_
_geom_angle_atom_site_label_1
_geom_angle_atom_site_label_2
_geom_angle_atom_site_label_3
_geom_angle
_geom_angle_site_symmetry_1
_geom_angle_site_symmetry_3
_geom_angle_publ_flag
O1 C1 N1 121.0(6) . . ?
O1 C1 C2 121.7(6) . . ?
N1 C1 C2 117.3(5) . . ?
C3 C2 C21 119.4(5) . . ?
C3 C2 C1 119.4(5) . . ?
C21 C2 C1 121.2(6) . . ?
C2 C3 C4 121.1(5) . . ?
C2 C3 H3 119.4 . . ?
C4 C3 H3 119.4 . . ?
C5 C4 C3 121.9(5) . . ?
C5 C4 C25 123.9(5) . . ?
C3 C4 C25 114.3(5) . . ?
C4 C5 C22 117.3(5) . . ?
C4 C5 C6 124.3(5) . . ?
C22 C5 C6 118.4(4) . . ?
C7 C6 C23 117.5(5) . . ?
C7 C6 C5 123.1(5) . . ?
C23 C6 C5 119.4(5) . . ?
C8 C7 C6 121.6(5) . . ?
C8 C7 H7 119.2 . . ?
C6 C7 H7 119.2 . . ?
C9 C8 C7 121.0(5) . . ?
C9 C8 H8 119.5 . . ?
C7 C8 H8 119.5 . . ?
C8 C9 C24 119.7(5) . . ?
C8 C9 C10 120.0(5) . . ?
C24 C9 C10 120.3(5) . . ?
O4 C10 N2 120.4(5) . . ?
O4 C10 C9 121.3(5) . . ?
N2 C10 C9 118.3(5) . . ?
O3 C11 N2 120.4(5) . . ?
O3 C11 C12 122.0(5) . . ?
N2 C11 C12 117.6(5) . . ?
C13 C12 C24 119.7(5) . . ?
C13 C12 C11 119.7(5) . . ?
C24 C12 C11 120.6(5) . . ?
C12 C13 C14 120.3(5) . . ?
C12 C13 H13 119.9 . . ?
C14 C13 H13 119.9 . . ?
C15 C14 C13 122.0(5) . . ?
C15 C14 H14 119.0 . . ?
C13 C14 H14 119.0 . . ?
C14 C15 C23 118.5(5) . . ?
C14 C15 C16 121.4(5) . . ?
C23 C15 C16 120.1(5) . . ?
C17 C16 C22 118.6(5) . . ?
C17 C16 C15 122.1(5) . . ?
C22 C16 C15 119.2(5) . . ?
C18 C17 C16 122.9(6) . . ?
C18 C17 H17 118.6 . . ?
C16 C17 H17 118.6 . . ?
C17 C18 C19 119.8(6) . . ?
C17 C18 H18 120.1 . . ?
C19 C18 H18 120.1 . . ?
C21 C19 C18 119.5(5) . . ?
C21 C19 C20 121.4(6) . . ?
C18 C19 C20 119.1(6) . . ?
O2 C20 N1 120.8(6) . . ?
O2 C20 C19 121.9(6) . . ?
N1 C20 C19 117.2(6) . . ?
C19 C21 C2 119.1(5) . . ?
C19 C21 C22 120.4(5) . . ?
C2 C21 C22 120.4(6) . . ?
C21 C22 C16 118.8(5) . . ?
C21 C22 C5 119.7(5) . . ?
C16 C22 C5 121.5(5) . . ?
C24 C23 C15 119.6(4) . . ?
C24 C23 C6 119.0(5) . . ?
C15 C23 C6 121.4(5) . . ?
C9 C24 C23 121.1(5) . . ?
C9 C24 C12 119.1(5) . . ?
C23 C24 C12 119.8(5) . . ?
N3 C25 C4 173.8(7) . . ?
C27 C26 N1 110.1(5) . . ?
C27 C26 C33 115.6(6) . . ?
N1 C26 C33 112.2(6) . . ?
C27 C26 H26 106.0 . . ?
N1 C26 H26 106.0 . . ?
C33 C26 H26 106.0 . . ?
C32 C27 C28 117.3(8) . . ?
C32 C27 C26 120.6(8) . . ?
C28 C27 C26 122.1(6) . . ?
C29 C28 C27 122.2(8) . . ?
C29 C28 H28 118.9 . . ?
C27 C28 H28 118.9 . . ?
C30 C29 C28 120.2(12) . . ?
C30 C29 H29 119.9 . . ?
C28 C29 H29 119.9 . . ?
C29 C30 C31 121.3(12) . . ?
C29 C30 H30 119.4 . . ?
C31 C30 H30 119.4 . . ?
C32 C31 C30 117.6(8) . . ?
C32 C31 H31 121.2 . . ?
C30 C31 H31 121.2 . . ?
C27 C32 C31 121.1(10) . . ?
C27 C32 H32 119.4 . . ?
C31 C32 H32 119.4 . . ?
C26 C33 H33A 109.5 . . ?
C26 C33 H33B 109.5 . . ?
H33A C33 H33B 109.5 . . ?
C26 C33 H33C 109.5 . . ?
H33A C33 H33C 109.5 . . ?
H33B C33 H33C 109.5 . . ?
N2 C34 C35 112.5(6) . . ?
N2 C34 C41 109.3(5) . . ?
C35 C34 C41 116.4(6) . . ?
N2 C34 H34 106.0 . . ?
C35 C34 H34 106.0 . . ?
C41 C34 H34 106.0 . . ?
C36 C35 C40 114.3(8) . . ?
C36 C35 C34 121.0(9) . . ?
C40 C35 C34 124.4(6) . . ?
C35 C36 C37 118.3(12) . . ?
C35 C36 H36 120.8 . . ?
C37 C36 H36 120.8 . . ?
C38 C37 C36 123.3(11) . . ?
C38 C37 H37 118.4 . . ?
C36 C37 H37 118.4 . . ?
C37 C38 C39 121.0(10) . . ?
C37 C38 H38 119.5 . . ?
C39 C38 H38 119.5 . . ?
C38 C39 C40 115.9(12) . . ?
C38 C39 H39 122.0 . . ?
C40 C39 H39 122.0 . . ?
C39 C40 C35 125.5(9) . . ?
C39 C40 H40 117.2 . . ?
C35 C40 H40 117.2 . . ?
C34 C41 H41A 109.5 . . ?
C34 C41 H41B 109.5 . . ?
H41A C41 H41B 109.5 . . ?
C34 C41 H41C 109.5 . . ?
H41A C41 H41C 109.5 . . ?
H41B C41 H41C 109.5 . . ?
O5 C42 N4 122.7(5) . . ?
O5 C42 C43 121.7(5) . . ?
N4 C42 C43 115.5(4) . . ?
C44 C43 C62 118.0(5) . . ?
C44 C43 C42 118.6(5) . . ?
C62 C43 C42 123.4(5) . . ?
C43 C44 C45 121.3(5) . . ?
C43 C44 H44 119.3 . . ?
C45 C44 H44 119.3 . . ?
C44 C45 C46 122.7(5) . . ?
C44 C45 C66 116.4(5) . . ?
C46 C45 C66 120.9(5) . . ?
C45 C46 C63 116.4(5) . . ?
C45 C46 C47 124.7(4) . . ?
C63 C46 C47 119.0(4) . . ?
C48 C47 C64 118.1(5) . . ?
C48 C47 C46 123.4(4) . . ?
C64 C47 C46 118.4(4) . . ?
C49 C48 C47 121.6(5) . . ?
C49 C48 H48 119.2 . . ?
C47 C48 H48 119.2 . . ?
C50 C49 C48 120.8(5) . . ?
C50 C49 H49 119.6 . . ?
C48 C49 H49 119.6 . . ?
C49 C50 C65 119.9(5) . . ?
C49 C50 C51 118.3(4) . . ?
C65 C50 C51 121.8(5) . . ?
O8 C51 N5 120.0(5) . . ?
O8 C51 C50 123.0(5) . . ?
N5 C51 C50 117.0(4) . . ?
O7 C52 N5 120.5(5) . . ?
O7 C52 C53 121.0(5) . . ?
N5 C52 C53 118.5(5) . . ?
C54 C53 C65 120.0(5) . . ?
C54 C53 C52 120.3(5) . . ?
C65 C53 C52 119.7(5) . . ?
C53 C54 C55 120.9(5) . . ?
C53 C54 H54 119.6 . . ?
C55 C54 H54 119.6 . . ?
C56 C55 C54 121.6(5) . . ?
C56 C55 H55 119.2 . . ?
C54 C55 H55 119.2 . . ?
C55 C56 C64 119.3(5) . . ?
C55 C56 C57 121.1(4) . . ?
C64 C56 C57 119.6(4) . . ?
C58 C57 C63 118.8(5) . . ?
C58 C57 C56 123.2(4) . . ?
C63 C57 C56 118.0(4) . . ?
C59 C58 C57 122.3(5) . . ?
C59 C58 H58 118.8 . . ?
C57 C58 H58 118.8 . . ?
C58 C59 C60 121.0(5) . . ?
C58 C59 H59 119.5 . . ?
C60 C59 H59 119.5 . . ?
C59 C60 C62 119.1(5) . . ?
C59 C60 C61 119.7(5) . . ?
C62 C60 C61 121.1(5) . . ?
O6 C61 N4 121.5(5) . . ?
O6 C61 C60 121.6(5) . . ?
N4 C61 C60 116.9(5) . . ?
C43 C62 C63 121.7(4) . . ?
C43 C62 C60 117.4(5) . . ?
C63 C62 C60 120.9(5) . . ?
C62 C63 C46 119.9(4) . . ?
C62 C63 C57 117.8(4) . . ?
C46 C63 C57 122.3(5) . . ?
C56 C64 C65 119.0(4) . . ?
C56 C64 C47 122.7(5) . . ?
C65 C64 C47 118.3(4) . . ?
C50 C65 C53 119.5(5) . . ?
C50 C65 C64 121.3(4) . . ?
C53 C65 C64 119.2(4) . . ?
N6 C66 C45 175.7(10) . . ?
C74 C67 N4 112.7(7) . . ?
C74 C67 C68 117.9(6) . . ?
N4 C67 C68 108.5(5) . . ?
C74 C67 H67 105.6 . . ?
N4 C67 H67 105.6 . . ?
C68 C67 H67 105.6 . . ?
C69 C68 C73 119.2(8) . . ?
C69 C68 C67 121.7(7) . . ?
C73 C68 C67 119.1(6) . . ?
C68 C69 C70 118.5(9) . . ?
C68 C69 H69 120.7 . . ?
C70 C69 H69 120.7 . . ?
C71 C70 C69 123.7(7) . . ?
C71 C70 H70 118.2 . . ?
C69 C70 H70 118.2 . . ?
C70 C71 C72 116.4(9) . . ?
C70 C71 H71 121.8 . . ?
C72 C71 H71 121.8 . . ?
C71 C72 C73 122.2(9) . . ?
C71 C72 H72 118.9 . . ?
C73 C72 H72 118.9 . . ?
C68 C73 C72 120.0(7) . . ?
C68 C73 H73 120.0 . . ?
C72 C73 H73 120.0 . . ?
C67 C74 H74A 109.5 . . ?
C67 C74 H74B 109.5 . . ?
H74A C74 H74B 109.5 . . ?
C67 C74 H74C 109.5 . . ?
H74A C74 H74C 109.5 . . ?
H74B C74 H74C 109.5 . . ?
N5 C75 C76 111.7(5) . . ?
N5 C75 C82 111.6(5) . . ?
C76 C75 C82 115.3(5) . . ?
N5 C75 H75 105.9 . . ?
C76 C75 H75 105.9 . . ?
C82 C75 H75 105.9 . . ?
C77 C76 C81 115.5(6) . . ?
C77 C76 C75 123.5(7) . . ?
C81 C76 C75 120.8(5) . . ?
C76 C77 C78 121.1(9) . . ?
C76 C77 H77 119.4 . . ?
C78 C77 H77 119.4 . . ?
C79 C78 C77 122.4(8) . . ?
C79 C78 H78 118.8 . . ?
C77 C78 H78 118.8 . . ?
C78 C79 C80 119.3(7) . . ?
C78 C79 H79 120.3 . . ?
C80 C79 H79 120.3 . . ?
C79 C80 C81 120.7(8) . . ?
C79 C80 H80 119.7 . . ?
C81 C80 H80 119.7 . . ?
C76 C81 C80 120.6(7) . . ?
C76 C81 H81 119.7 . . ?
C80 C81 H81 119.7 . . ?
C75 C82 H82A 109.5 . . ?
C75 C82 H82B 109.5 . . ?
H82A C82 H82B 109.5 . . ?
C75 C82 H82C 109.5 . . ?
H82A C82 H82C 109.5 . . ?
H82B C82 H82C 109.5 . . ?
C1 N1 C20 122.4(5) . . ?
C1 N1 C26 119.9(6) . . ?
C20 N1 C26 117.7(6) . . ?
C11 N2 C10 123.2(5) . . ?
C11 N2 C34 118.7(5) . . ?
C10 N2 C34 117.8(5) . . ?
C61 N4 C42 125.5(5) . . ?
C61 N4 C67 117.8(5) . . ?
C42 N4 C67 116.7(5) . . ?
C51 N5 C52 122.9(5) . . ?
C51 N5 C75 119.4(4) . . ?
C52 N5 C75 117.7(4) . . ?

loop_
_geom_bond_atom_site_label_1
_geom_bond_atom_site_label_2
_geom_bond_distance
_geom_bond_site_symmetry_2
_geom_bond_publ_flag
C1 O1 1.209(8) . ?
C1 N1 1.402(9) . ?
C1 C2 1.479(9) . ?
C2 C3 1.372(9) . ?
C2 C21 1.407(8) . ?
C3 C4 1.407(8) . ?
C3 H3 0.9500 . ?
C4 C5 1.393(8) . ?
C4 C25 1.451(10) . ?
C5 C22 1.446(8) . ?
C5 C6 1.487(8) . ?
C6 C7 1.413(8) . ?
C6 C23 1.431(7) . ?
C7 C8 1.403(8) . ?
C7 H7 0.9500 . ?
C8 C9 1.350(8) . ?
C8 H8 0.9500 . ?
C9 C24 1.411(7) . ?
C9 C10 1.488(8) . ?
C10 O4 1.218(7) . ?
C10 N2 1.397(8) . ?
C11 O3 1.220(7) . ?
C11 N2 1.395(7) . ?
C11 C12 1.483(8) . ?
C12 C13 1.381(7) . ?
C12 C24 1.428(8) . ?
C13 C14 1.398(8) . ?
C13 H13 0.9500 . ?
C14 C15 1.393(8) . ?
C14 H14 0.9500 . ?
C15 C23 1.429(7) . ?
C15 C16 1.459(7) . ?
C16 C17 1.384(8) . ?
C16 C22 1.438(8) . ?
C17 C18 1.373(8) . ?
C17 H17 0.9500 . ?
C18 C19 1.413(9) . ?
C18 H18 0.9500 . ?
C19 C21 1.405(9) . ?
C19 C20 1.467(8) . ?
C20 O2 1.191(8) . ?
C20 N1 1.418(9) . ?
C21 C22 1.422(8) . ?
C23 C24 1.416(7) . ?
C25 N3 1.175(10) . ?
C26 C27 1.500(10) . ?
C26 N1 1.502(8) . ?
C26 C33 1.504(12) . ?
C26 H26 1.0000 . ?
C27 C32 1.345(10) . ?
C27 C28 1.385(10) . ?
C28 C29 1.379(12) . ?
C28 H28 0.9500 . ?
C29 C30 1.267(16) . ?
C29 H29 0.9500 . ?
C30 C31 1.43(2) . ?
C30 H30 0.9500 . ?
C31 C32 1.397(18) . ?
C31 H31 0.9500 . ?
C32 H32 0.9500 . ?
C33 H33A 0.9800 . ?
C33 H33B 0.9800 . ?
C33 H33C 0.9800 . ?
C34 N2 1.495(8) . ?
C34 C35 1.506(11) . ?
C34 C41 1.548(12) . ?
C34 H34 1.0000 . ?
C35 C36 1.367(12) . ?
C35 C40 1.415(12) . ?
C36 C37 1.450(17) . ?
C36 H36 0.9500 . ?
C37 C38 1.288(18) . ?
C37 H37 0.9500 . ?
C38 C39 1.380(18) . ?
C38 H38 0.9500 . ?
C39 C40 1.387(12) . ?
C39 H39 0.9500 . ?
C40 H40 0.9500 . ?
C41 H41A 0.9800 . ?
C41 H41B 0.9800 . ?
C41 H41C 0.9800 . ?
C42 O5 1.206(7) . ?
C42 N4 1.394(7) . ?
C42 C43 1.484(7) . ?
C43 C44 1.375(7) . ?
C43 C62 1.407(7) . ?
C44 C45 1.393(7) . ?
C44 H44 0.9500 . ?
C45 C46 1.403(7) . ?
C45 C66 1.481(9) . ?
C46 C63 1.435(7) . ?
C46 C47 1.476(7) . ?
C47 C48 1.399(7) . ?
C47 C64 1.435(7) . ?
C48 C49 1.397(8) . ?
C48 H48 0.9500 . ?
C49 C50 1.369(8) . ?
C49 H49 0.9500 . ?
C50 C65 1.383(7) . ?
C50 C51 1.497(7) . ?
C51 O8 1.216(6) . ?
C51 N5 1.390(7) . ?
C52 O7 1.234(7) . ?
C52 N5 1.405(7) . ?
C52 C53 1.481(8) . ?
C53 C54 1.366(7) . ?
C53 C65 1.428(7) . ?
C54 C55 1.389(8) . ?
C54 H54 0.9500 . ?
C55 C56 1.387(7) . ?
C55 H55 0.9500 . ?
C56 C64 1.421(6) . ?
C56 C57 1.472(7) . ?
C57 C58 1.387(7) . ?
C57 C63 1.447(7) . ?
C58 C59 1.364(7) . ?
C58 H58 0.9500 . ?
C59 C60 1.378(7) . ?
C59 H59 0.9500 . ?
C60 C62 1.421(7) . ?
C60 C61 1.499(8) . ?
C61 O6 1.206(7) . ?
C61 N4 1.383(7) . ?
C62 C63 1.410(7) . ?
C64 C65 1.431(7) . ?
C66 N6 1.259(12) . ?
C67 C74 1.461(12) . ?
C67 N4 1.525(8) . ?
C67 C68 1.569(11) . ?
C67 H67 1.0000 . ?
C68 C69 1.374(9) . ?
C68 C73 1.380(11) . ?
C69 C70 1.428(13) . ?
C69 H69 0.9500 . ?
C70 C71 1.359(15) . ?
C70 H70 0.9500 . ?
C71 C72 1.368(12) . ?
C71 H71 0.9500 . ?
C72 C73 1.420(12) . ?
C72 H72 0.9500 . ?
C73 H73 0.9500 . ?
C74 H74A 0.9800 . ?
C74 H74B 0.9800 . ?
C74 H74C 0.9800 . ?
C75 N5 1.475(8) . ?
C75 C76 1.526(9) . ?
C75 C82 1.528(9) . ?
C75 H75 1.0000 . ?
C76 C77 1.373(10) . ?
C76 C81 1.388(10) . ?
C77 C78 1.397(12) . ?
C77 H77 0.9500 . ?
C78 C79 1.276(13) . ?
C78 H78 0.9500 . ?
C79 C80 1.353(11) . ?
C79 H79 0.9500 . ?
C80 C81 1.396(9) . ?
C80 H80 0.9500 . ?
C81 H81 0.9500 . ?
C82 H82A 0.9800 . ?
C82 H82B 0.9800 . ?
C82 H82C 0.9800 . ?
